data_7000993
loop_
_publ_author_name
'Weber, Lothar'
'Werner, Vanessa'
'Fox, Mark A.'
'Marder, Todd B.'
'Schwedler, Stefanie'
'Brockhinke, Andreas'
'Stammler, Hans-Georg'
'Neumann, Beate'

_publ_section_title
;
 Synthetic, structural, photophysical and computational studies on
 2-arylethynyl-1,3,2-diazaboroles
;
_journal_issue 15
_journal_name_full 'Dalton Transactions'
_journal_page_first 2823
_journal_page_last 2831
_journal_paper_doi 10.1039/b821208b
_journal_year 2009
_chemical_formula_moiety 'C19 H21 B N2'
_chemical_formula_sum 'C19 H21 B N2'
_chemical_formula_weight 288.19
_chemical_name_systematic ?
_space_group_IT_number 14
_symmetry_cell_setting monoclinic
_symmetry_space_group_name_Hall '-P 2yn'
_symmetry_space_group_name_H-M 'P 1 21/n 1'
_atom_sites_solution_hydrogens geom
_atom_sites_solution_primary direct
_atom_sites_solution_secondary difmap
_audit_creation_method SHELXL-97
_cell_angle_alpha 90.00
_cell_angle_beta 107.3256(11)
_cell_angle_gamma 90.00
_cell_formula_units_Z 4
_cell_length_a 14.2697(3)
_cell_length_b 8.3197(2)
_cell_length_c 14.6128(2)
_cell_measurement_reflns_used 18862
_cell_measurement_temperature 100(2)
_cell_measurement_theta_max 30.034
_cell_measurement_theta_min 2.910
_cell_volume 1656.11(6)
_computing_cell_refinement 'HKL Scalepack (Otwinowski & Minor 1997)'
_computing_data_collection 'Collect, Bruker AXS, 2004'
_computing_data_reduction 'Denzo and Scalepack (Otwinowski & Minor, 1997)'
_computing_molecular_graphics 'SHELXTL-PLUS (1990)'
_computing_publication_material 'SHELXL-97 (Sheldrick, 1997)'
_computing_structure_refinement 'SHELXL-97 (Sheldrick, 1997)'
_computing_structure_solution 'SHELXS-97 (Sheldrick, 1990)'
_diffrn_ambient_temperature 100(2)
_diffrn_measured_fraction_theta_full 0.999
_diffrn_measured_fraction_theta_max 0.999
_diffrn_measurement_device_type KappaCCD
_diffrn_measurement_method CCD
_diffrn_radiation_monochromator graphite
_diffrn_radiation_source 'fine-focus sealed tube'
_diffrn_radiation_type MoK\a
_diffrn_radiation_wavelength 0.71073
_diffrn_reflns_av_R_equivalents 0.038
_diffrn_reflns_av_sigmaI/netI 0.0254
_diffrn_reflns_limit_h_max 20
_diffrn_reflns_limit_h_min 0
_diffrn_reflns_limit_k_max 11
_diffrn_reflns_limit_k_min 0
_diffrn_reflns_limit_l_max 19
_diffrn_reflns_limit_l_min -20
_diffrn_reflns_number 35652
_diffrn_reflns_theta_full 29.99
_diffrn_reflns_theta_max 29.99
_diffrn_reflns_theta_min 2.92
_exptl_absorpt_coefficient_mu 0.067
_exptl_absorpt_correction_T_max 0.9841
_exptl_absorpt_correction_T_min 0.9828
_exptl_absorpt_correction_type multi-scan
_exptl_absorpt_process_details 'Denzo and Scalepack (Otwinowski & Minor, 1997)'
_exptl_crystal_colour Colourless
_exptl_crystal_density_diffrn 1.156
_exptl_crystal_density_method 'not measured'
_exptl_crystal_description fragment
_exptl_crystal_F_000 616
_exptl_crystal_size_max 0.26
_exptl_crystal_size_mid 0.26
_exptl_crystal_size_min 0.24
_refine_diff_density_max 0.268
_refine_diff_density_min -0.198
_refine_diff_density_rms 0.041
_refine_ls_extinction_coef 0.017(2)
_refine_ls_extinction_expression Fc^*^=kFc[1+0.001xFc^2^\l^3^/sin(2\q)]^-1/4^
_refine_ls_extinction_method SHELXL
_refine_ls_goodness_of_fit_ref 1.061
_refine_ls_hydrogen_treatment constr
_refine_ls_matrix_type full
_refine_ls_number_parameters 203
_refine_ls_number_reflns 4828
_refine_ls_number_restraints 0
_refine_ls_restrained_S_all 1.061
_refine_ls_R_factor_all 0.0562
_refine_ls_R_factor_gt 0.0424
_refine_ls_shift/su_max 0.000
_refine_ls_shift/su_mean 0.000
_refine_ls_structure_factor_coef Fsqd
_refine_ls_weighting_details 'calc w=1/[\s^2^(Fo^2^)+(0.0562P)^2^+0.3835P] where P=(Fo^2^+2Fc^2^)/3'
_refine_ls_weighting_scheme calc
_refine_ls_wR_factor_gt 0.1081
_refine_ls_wR_factor_ref 0.1162
_reflns_number_gt 3873
_reflns_number_total 4828
_reflns_threshold_expression >2sigma(I)
_cod_data_source_file b821208b.txt
_cod_data_source_block compound2
_cod_depositor_comments
;
The following automatic conversions were performed:
'_symmetry_cell_setting' value 'Monoclinic' changed to 'monoclinic'
according to '/home/saulius/struct/CIF-dictionaries/cif_core.dic'
dictionary named 'cif_core.dic' version 2.4.1 from 2010-06-29.

Automatic conversion script
Id: cif_fix_enum 1527 2010-12-29 10:47:43Z saulius 
;
_cod_original_sg_symbol_H-M 'P 21/n'
_cod_database_code 7000993

loop_
_symmetry_equiv_pos_as_xyz
'x, y, z'
'-x+1/2, y+1/2, -z+1/2'
'-x, -y, -z'
'x-1/2, -y-1/2, z-1/2'

loop_
_atom_site_label
_atom_site_type_symbol
_atom_site_fract_x
_atom_site_fract_y
_atom_site_fract_z
_atom_site_U_iso_or_equiv
_atom_site_adp_type
_atom_site_occupancy
_atom_site_symmetry_multiplicity
_atom_site_calc_flag
_atom_site_refinement_flags
_atom_site_disorder_assembly
_atom_site_disorder_group
N1 N 0.63459(6) 0.26631(9) 0.03733(6) 0.01871(17) Uani 1 1 d . . .
N2 N 0.68686(6) 0.41110(10) 0.17754(5) 0.01869(17) Uani 1 1 d . . .
B1 B 0.60672(8) 0.31929(13) 0.11861(7) 0.0187(2) Uani 1 1 d . . .
C1 C 0.72875(7) 0.32333(11) 0.04699(6) 0.01883(19) Uani 1 1 d . . .
C2 C 0.76107(7) 0.41251(11) 0.13300(7) 0.01871(19) Uani 1 1 d . . .
C3 C 0.85335(7) 0.48419(12) 0.16022(7) 0.0232(2) Uani 1 1 d . . .
H3 H 0.8755 0.5443 0.2179 0.028 Uiso 1 1 calc R . .
C4 C 0.91221(7) 0.46488(14) 0.10010(8) 0.0285(2) Uani 1 1 d . . .
H4 H 0.9752 0.5137 0.1170 0.034 Uiso 1 1 calc R . .
C5 C 0.88068(8) 0.37559(15) 0.01583(8) 0.0293(2) Uani 1 1 d . . .
H5 H 0.9228 0.3639 -0.0233 0.035 Uiso 1 1 calc R . .
C6 C 0.78846(8) 0.30320(13) -0.01200(7) 0.0244(2) Uani 1 1 d . . .
H6 H 0.7671 0.2421 -0.0694 0.029 Uiso 1 1 calc R . .
C7 C 0.57824(8) 0.17395(12) -0.04569(7) 0.0224(2) Uani 1 1 d . . .
H7A H 0.5228 0.1208 -0.0302 0.027 Uiso 1 1 calc R . .
H7B H 0.6207 0.0889 -0.0594 0.027 Uiso 1 1 calc R . .
C8 C 0.53832(9) 0.27653(14) -0.13462(8) 0.0313(3) Uani 1 1 d . . .
H8A H 0.4933 0.3573 -0.1228 0.047 Uiso 1 1 calc R . .
H8B H 0.5031 0.2081 -0.1885 0.047 Uiso 1 1 calc R . .
H8C H 0.5928 0.3304 -0.1501 0.047 Uiso 1 1 calc R . .
C9 C 0.69665(8) 0.49080(12) 0.26915(7) 0.0228(2) Uani 1 1 d . . .
H9A H 0.6308 0.5018 0.2779 0.027 Uiso 1 1 calc R . .
H9B H 0.7232 0.6003 0.2672 0.027 Uiso 1 1 calc R . .
C10 C 0.76317(9) 0.40114(13) 0.35467(7) 0.0307(2) Uani 1 1 d . . .
H10A H 0.7373 0.2927 0.3573 0.046 Uiso 1 1 calc R . .
H10B H 0.7657 0.4590 0.4138 0.046 Uiso 1 1 calc R . .
H10C H 0.8294 0.3940 0.3481 0.046 Uiso 1 1 calc R . .
C11 C 0.50866(7) 0.27905(12) 0.13568(7) 0.0211(2) Uani 1 1 d . . .
C12 C 0.42908(7) 0.24009(12) 0.14123(7) 0.0207(2) Uani 1 1 d . . .
C13 C 0.33347(7) 0.19124(12) 0.14461(7) 0.01915(19) Uani 1 1 d . . .
C14 C 0.24882(7) 0.25537(12) 0.07974(7) 0.0209(2) Uani 1 1 d . . .
H14 H 0.2543 0.3352 0.0351 0.025 Uiso 1 1 calc R . .
C15 C 0.15677(7) 0.20231(12) 0.08059(7) 0.0222(2) Uani 1 1 d . . .
H15 H 0.0999 0.2469 0.0363 0.027 Uiso 1 1 calc R . .
C16 C 0.14594(7) 0.08522(12) 0.14494(7) 0.0218(2) Uani 1 1 d . . .
C17 C 0.23045(8) 0.02428(13) 0.21038(7) 0.0261(2) Uani 1 1 d . . .
H17 H 0.2247 -0.0541 0.2556 0.031 Uiso 1 1 calc R . .
C18 C 0.32303(8) 0.07606(13) 0.21064(7) 0.0250(2) Uani 1 1 d . . .
H18 H 0.3797 0.0330 0.2560 0.030 Uiso 1 1 calc R . .
C19 C 0.04576(8) 0.02310(15) 0.14198(8) 0.0296(2) Uani 1 1 d . . .
H19A H 0.0230 -0.0532 0.0889 0.044 Uiso 1 1 calc R . .
H19B H -0.0004 0.1132 0.1325 0.044 Uiso 1 1 calc R . .
H19C H 0.0496 -0.0310 0.2026 0.044 Uiso 1 1 calc R . .

loop_
_atom_site_aniso_label
_atom_site_aniso_U_11
_atom_site_aniso_U_22
_atom_site_aniso_U_33
_atom_site_aniso_U_23
_atom_site_aniso_U_13
_atom_site_aniso_U_12
N1 0.0188(4) 0.0173(4) 0.0195(4) -0.0006(3) 0.0051(3) -0.0011(3)
N2 0.0187(4) 0.0183(4) 0.0192(4) -0.0006(3) 0.0057(3) -0.0006(3)
B1 0.0190(5) 0.0162(5) 0.0204(5) 0.0009(4) 0.0050(4) 0.0009(4)
C1 0.0187(4) 0.0175(4) 0.0202(4) 0.0030(3) 0.0056(3) 0.0018(3)
C2 0.0182(4) 0.0169(4) 0.0207(4) 0.0042(3) 0.0053(3) 0.0013(3)
C3 0.0195(4) 0.0237(5) 0.0236(4) 0.0053(4) 0.0022(4) -0.0017(4)
C4 0.0171(4) 0.0358(6) 0.0313(5) 0.0113(4) 0.0054(4) -0.0009(4)
C5 0.0223(5) 0.0381(6) 0.0303(5) 0.0101(4) 0.0120(4) 0.0056(4)
C6 0.0246(5) 0.0270(5) 0.0232(4) 0.0034(4) 0.0095(4) 0.0051(4)
C7 0.0268(5) 0.0183(4) 0.0204(4) -0.0025(3) 0.0046(4) -0.0024(4)
C8 0.0341(6) 0.0295(6) 0.0235(5) 0.0019(4) -0.0016(4) -0.0037(5)
C9 0.0252(5) 0.0222(5) 0.0214(4) -0.0051(4) 0.0074(4) -0.0024(4)
C10 0.0436(6) 0.0251(5) 0.0200(4) -0.0008(4) 0.0043(4) -0.0059(5)
C11 0.0216(4) 0.0198(5) 0.0216(4) -0.0009(3) 0.0059(3) -0.0005(4)
C12 0.0216(4) 0.0191(4) 0.0217(4) -0.0019(3) 0.0071(4) 0.0001(4)
C13 0.0192(4) 0.0197(4) 0.0199(4) -0.0035(3) 0.0078(3) -0.0013(3)
C14 0.0226(5) 0.0211(5) 0.0198(4) 0.0006(3) 0.0074(4) -0.0017(4)
C15 0.0194(4) 0.0254(5) 0.0208(4) 0.0016(4) 0.0046(3) -0.0003(4)
C16 0.0215(4) 0.0255(5) 0.0195(4) -0.0016(4) 0.0078(4) -0.0035(4)
C17 0.0249(5) 0.0306(5) 0.0231(5) 0.0068(4) 0.0074(4) -0.0033(4)
C18 0.0216(5) 0.0288(5) 0.0230(4) 0.0050(4) 0.0043(4) 0.0007(4)
C19 0.0238(5) 0.0391(6) 0.0269(5) 0.0016(4) 0.0090(4) -0.0073(4)

loop_
_atom_type_symbol
_atom_type_description
_atom_type_scat_dispersion_real
_atom_type_scat_dispersion_imag
_atom_type_scat_source
C C 0.0033 0.0016 'International Tables Vol C Tables 4.2.6.8 and 6.1.1.4'
H H 0.0000 0.0000 'International Tables Vol C Tables 4.2.6.8 and 6.1.1.4'
B B 0.0013 0.0007 'International Tables Vol C Tables 4.2.6.8 and 6.1.1.4'
N N 0.0061 0.0033 'International Tables Vol C Tables 4.2.6.8 and 6.1.1.4'

loop_
_geom_angle_atom_site_label_1
_geom_angle_atom_site_label_2
_geom_angle_atom_site_label_3
_geom_angle
_geom_angle_site_symmetry_1
_geom_angle_site_symmetry_3
_geom_angle_publ_flag
C1 N1 B1 108.04(8) . . ?
C1 N1 C7 122.71(8) . . ?
B1 N1 C7 129.22(8) . . ?
C2 N2 B1 107.74(8) . . ?
C2 N2 C9 122.88(8) . . ?
B1 N2 C9 129.37(8) . . ?
N1 B1 N2 107.12(8) . . ?
N1 B1 C11 124.21(9) . . ?
N2 B1 C11 128.67(9) . . ?
C6 C1 N1 130.33(9) . . ?
C6 C1 C2 121.09(9) . . ?
N1 C1 C2 108.58(8) . . ?
C3 C2 N2 130.84(9) . . ?
C3 C2 C1 120.64(9) . . ?
N2 C2 C1 108.52(8) . . ?
C2 C3 C4 117.84(10) . . ?
C2 C3 H3 121.1 . . ?
C4 C3 H3 121.1 . . ?
C5 C4 C3 121.47(10) . . ?
C5 C4 H4 119.3 . . ?
C3 C4 H4 119.3 . . ?
C4 C5 C6 121.12(10) . . ?
C4 C5 H5 119.4 . . ?
C6 C5 H5 119.4 . . ?
C1 C6 C5 117.83(10) . . ?
C1 C6 H6 121.1 . . ?
C5 C6 H6 121.1 . . ?
N1 C7 C8 112.92(8) . . ?
N1 C7 H7A 109.0 . . ?
C8 C7 H7A 109.0 . . ?
N1 C7 H7B 109.0 . . ?
C8 C7 H7B 109.0 . . ?
H7A C7 H7B 107.8 . . ?
C7 C8 H8A 109.5 . . ?
C7 C8 H8B 109.5 . . ?
H8A C8 H8B 109.5 . . ?
C7 C8 H8C 109.5 . . ?
H8A C8 H8C 109.5 . . ?
H8B C8 H8C 109.5 . . ?
N2 C9 C10 113.32(8) . . ?
N2 C9 H9A 108.9 . . ?
C10 C9 H9A 108.9 . . ?
N2 C9 H9B 108.9 . . ?
C10 C9 H9B 108.9 . . ?
H9A C9 H9B 107.7 . . ?
C9 C10 H10A 109.5 . . ?
C9 C10 H10B 109.5 . . ?
H10A C10 H10B 109.5 . . ?
C9 C10 H10C 109.5 . . ?
H10A C10 H10C 109.5 . . ?
H10B C10 H10C 109.5 . . ?
C12 C11 B1 174.03(10) . . ?
C11 C12 C13 178.03(10) . . ?
C18 C13 C14 118.71(9) . . ?
C18 C13 C12 120.94(9) . . ?
C14 C13 C12 120.33(9) . . ?
C15 C14 C13 120.02(9) . . ?
C15 C14 H14 120.0 . . ?
C13 C14 H14 120.0 . . ?
C14 C15 C16 121.54(9) . . ?
C14 C15 H15 119.2 . . ?
C16 C15 H15 119.2 . . ?
C17 C16 C15 118.05(9) . . ?
C17 C16 C19 120.96(9) . . ?
C15 C16 C19 120.97(9) . . ?
C18 C17 C16 121.18(9) . . ?
C18 C17 H17 119.4 . . ?
C16 C17 H17 119.4 . . ?
C17 C18 C13 120.48(9) . . ?
C17 C18 H18 119.8 . . ?
C13 C18 H18 119.8 . . ?
C16 C19 H19A 109.5 . . ?
C16 C19 H19B 109.5 . . ?
H19A C19 H19B 109.5 . . ?
C16 C19 H19C 109.5 . . ?
H19A C19 H19C 109.5 . . ?
H19B C19 H19C 109.5 . . ?

loop_
_geom_bond_atom_site_label_1
_geom_bond_atom_site_label_2
_geom_bond_distance
_geom_bond_site_symmetry_2
_geom_bond_publ_flag
N1 C1 1.3918(12) . ?
N1 B1 1.4299(13) . ?
N1 C7 1.4587(12) . ?
N2 C2 1.3984(12) . ?
N2 B1 1.4305(13) . ?
N2 C9 1.4628(12) . ?
B1 C11 1.5298(14) . ?
C1 C6 1.3909(13) . ?
C1 C2 1.4134(13) . ?
C2 C3 1.3913(13) . ?
C3 C4 1.3937(15) . ?
C3 H3 0.9500 . ?
C4 C5 1.3931(17) . ?
C4 H4 0.9500 . ?
C5 C6 1.3933(15) . ?
C5 H5 0.9500 . ?
C6 H6 0.9500 . ?
C7 C8 1.5169(14) . ?
C7 H7A 0.9900 . ?
C7 H7B 0.9900 . ?
C8 H8A 0.9800 . ?
C8 H8B 0.9800 . ?
C8 H8C 0.9800 . ?
C9 C10 1.5208(14) . ?
C9 H9A 0.9900 . ?
C9 H9B 0.9900 . ?
C10 H10A 0.9800 . ?
C10 H10B 0.9800 . ?
C10 H10C 0.9800 . ?
C11 C12 1.2067(14) . ?
C12 C13 1.4384(13) . ?
C13 C18 1.3990(14) . ?
C13 C14 1.4002(13) . ?
C14 C15 1.3892(13) . ?
C14 H14 0.9500 . ?
C15 C16 1.3942(14) . ?
C15 H15 0.9500 . ?
C16 C17 1.3925(14) . ?
C16 C19 1.5085(14) . ?
C17 C18 1.3884(14) . ?
C17 H17 0.9500 . ?
C18 H18 0.9500 . ?
C19 H19A 0.9800 . ?
C19 H19B 0.9800 . ?
C19 H19C 0.9800 . ?

loop_
_cod_related_entry_id
_cod_related_entry_database
_cod_related_entry_code
1 ChemSpider 30652593
